data_7045601
loop_
_publ_author_name
'Yu, Hao'
'Wang, Jing'
'Guo, Xiangyang'
'Zhang, Rong'
'He, Cheng'
'Duan, Chunying'

_publ_section_title
;
 Diversity of metal-organic macrocycles assembled from carbazole based
 ligands with different lengths.
;
_journal_issue 12
_journal_name_full 'Dalton transactions (Cambridge, England : 2003)'
_journal_page_first 4040
_journal_page_last 4044
_journal_paper_doi 10.1039/c8dt00252e
_journal_volume 47
_journal_year 2018
_chemical_formula_moiety C31H23N5
_chemical_formula_sum 'C70 H58 Cl4 N14 Ni2 O16'
_chemical_formula_weight 1610.52
_chemical_name_systematic Ni-LA1
_space_group_crystal_system orthorhombic
_space_group_IT_number 60
_space_group_name_Hall '-P 2n 2ab'
_space_group_name_H-M_alt 'P b c n'
_symmetry_space_group_name_Hall '-P 2n 2ab'
_symmetry_space_group_name_H-M 'P b c n'
_atom_sites_solution_hydrogens mixed
_audit_creation_method SHELXL-2014
_audit_update_record
;
2018-02-05 deposited with the CCDC.
2018-02-06 downloaded from the CCDC.
;
_cell_angle_alpha 90
_cell_angle_beta 90
_cell_angle_gamma 90
_cell_formula_units_Z 4
_cell_length_a 16.416(3)
_cell_length_b 31.885(5)
_cell_length_c 15.264(3)
_cell_measurement_reflns_used 1991
_cell_measurement_temperature 200(2)
_cell_measurement_theta_max 18.18
_cell_measurement_theta_min 2.23
_cell_volume 7990(2)
_computing_cell_refinement 'Bruker SMART'
_computing_data_collection 'Bruker SMART'
_computing_data_reduction 'Bruker SAINT'
_computing_molecular_graphics 'Bruker SHELXTL'
_computing_publication_material 'Bruker SHELXTL'
_computing_structure_refinement 'SHELXL-2014 (Sheldrick, 2014)'
_computing_structure_solution 'Bruker SHELXTL'
_diffrn_ambient_temperature 200(2)
_diffrn_measured_fraction_theta_full 0.968
_diffrn_measured_fraction_theta_max 0.995
_diffrn_measurement_device_type 'CCD area detector'
_diffrn_measurement_method 'phi and omega scans'
_diffrn_radiation_type MoK\a
_diffrn_radiation_wavelength 0.71073
_diffrn_reflns_av_R_equivalents 0.1265
_diffrn_reflns_av_unetI/netI 0.2554
_diffrn_reflns_Laue_measured_fraction_full 0.968
_diffrn_reflns_Laue_measured_fraction_max 0.995
_diffrn_reflns_limit_h_max 19
_diffrn_reflns_limit_h_min -18
_diffrn_reflns_limit_k_max 29
_diffrn_reflns_limit_k_min -37
_diffrn_reflns_limit_l_max 18
_diffrn_reflns_limit_l_min -17
_diffrn_reflns_number 39222
_diffrn_reflns_point_group_measured_fraction_full 0.968
_diffrn_reflns_point_group_measured_fraction_max 0.995
_diffrn_reflns_theta_full 25.242
_diffrn_reflns_theta_max 25.000
_diffrn_reflns_theta_min 2.225
_exptl_absorpt_coefficient_mu 0.675
_exptl_absorpt_correction_type none
_exptl_crystal_colour red
_exptl_crystal_density_diffrn 1.339
_exptl_crystal_description needle-like
_exptl_crystal_F_000 3312
_exptl_crystal_recrystallization_method 'Re-crystallisation from solvent: CH3CN/CH3OH'
_exptl_crystal_size_max 0.200
_exptl_crystal_size_mid 0.150
_exptl_crystal_size_min 0.100
_refine_diff_density_max 0.536
_refine_diff_density_min -0.330
_refine_diff_density_rms 0.074
_refine_ls_extinction_method none
_refine_ls_goodness_of_fit_ref 0.940
_refine_ls_hydrogen_treatment constr
_refine_ls_matrix_type full
_refine_ls_number_parameters 511
_refine_ls_number_reflns 7012
_refine_ls_number_restraints 33
_refine_ls_restrained_S_all 0.960
_refine_ls_R_factor_all 0.2030
_refine_ls_R_factor_gt 0.0837
_refine_ls_shift/su_max 0.000
_refine_ls_shift/su_mean 0.000
_refine_ls_structure_factor_coef Fsqd
_refine_ls_weighting_details 'w=1/[\s^2^(Fo^2^)+(0.0300P)^2^] where P=(Fo^2^+2Fc^2^)/3'
_refine_ls_weighting_scheme calc
_refine_ls_wR_factor_gt 0.1659
_refine_ls_wR_factor_ref 0.1845
_reflns_Friedel_coverage 0.000
_reflns_number_gt 2057
_reflns_number_total 7012
_reflns_threshold_expression 'I > 2\s(I)'
_cod_data_source_file c8dt00252e2.cif
_cod_data_source_block NILA1
_cod_depositor_comments 'Adding full bibliography for 7045601--7045603.cif.'
_cod_original_cell_volume 7989(2)
_cod_database_code 7045601
_shelx_space_group_comment
;
The symmetry employed for this shelxl refinement is uniquely defined
by the following loop, which should always be used as a source of
symmetry information in preference to the above space-group names.
They are only intended as comments.
;
_shelx_estimated_absorpt_t_min 0.877
_shelx_estimated_absorpt_t_max 0.936
_shelxl_version_number 2014-3

loop_
_space_group_symop_operation_xyz
'x, y, z'
'-x+1/2, -y+1/2, z+1/2'
'-x, y, -z+1/2'
'x+1/2, -y+1/2, -z'
'-x, -y, -z'
'x-1/2, y-1/2, -z-1/2'
'x, -y, z-1/2'
'-x-1/2, y-1/2, z'

loop_
_atom_site_label
_atom_site_type_symbol
_atom_site_fract_x
_atom_site_fract_y
_atom_site_fract_z
_atom_site_U_iso_or_equiv
_atom_site_adp_type
_atom_site_occupancy
_atom_site_site_symmetry_order
_atom_site_calc_flag
_atom_site_refinement_flags_posn
_atom_site_refinement_flags_adp
_atom_site_refinement_flags_occupancy
_atom_site_disorder_assembly
_atom_site_disorder_group
Ni1 Ni -0.29224(6) 0.12555(3) 0.87667(8) 0.0670(4) Uani 1 1 d . . . . .
N1 N -0.2994(4) -0.0852(2) 1.0328(5) 0.064(2) Uani 1 1 d . . . . .
N2 N -0.3099(3) 0.0877(2) 0.9879(4) 0.0518(18) Uani 1 1 d . . . . .
N3 N -0.3550(4) 0.1664(2) 0.9575(7) 0.081(3) Uani 1 1 d . . . . .
N4 N -0.6111(4) -0.0890(2) 1.1698(5) 0.067(2) Uani 1 1 d . . . . .
N5 N -0.7707(4) -0.0842(2) 1.2022(4) 0.065(2) Uani 1 1 d . . . . .
N6 N -0.2858(5) 0.1687(3) 0.7806(6) 0.122(3) Uani 1 1 d . U . . .
N7 N -0.1870(4) 0.1491(2) 0.9293(4) 0.066(2) Uani 1 1 d . . . . .
C1 C -0.2791(8) -0.1524(5) 0.9724(9) 0.049(4) Uiso 0.5 1 d D . P A 1
C2 C -0.2468(11) -0.1938(6) 0.9771(13) 0.129(8) Uiso 0.5 1 d D . P A 1
H2A H -0.1970 -0.1991 1.0040 0.155 Uiso 0.5 1 calc R U P A 1
C3 C -0.2924(7) -0.2261(4) 0.9400(8) 0.039(4) Uiso 0.5 1 d D . P A 1
H3A H -0.2885 -0.2539 0.9584 0.047 Uiso 0.5 1 calc R U P A 1
C4 C -0.3387(7) -0.2146(4) 0.8800(8) 0.035(3) Uiso 0.5 1 d D . P A 1
H4B H -0.3538 -0.2374 0.8459 0.042 Uiso 0.5 1 calc R U P A 1
C5 C -0.3718(7) -0.1813(4) 0.8508(9) 0.051(4) Uiso 0.5 1 d D . P A 1
H5B H -0.4067 -0.1789 0.8031 0.062 Uiso 0.5 1 calc R U P A 1
C6 C -0.3426(8) -0.1471(4) 0.9095(9) 0.060(5) Uiso 0.5 1 d D . P A 1
H6A H -0.3671 -0.1209 0.9049 0.072 Uiso 0.5 1 calc R U P A 1
C1' C -0.2235(8) -0.1152(5) 0.8863(9) 0.057(4) Uiso 0.5 1 d D . P A 2
C2' C -0.1539(10) -0.1385(6) 0.8521(12) 0.112(7) Uiso 0.5 1 d D . P A 2
H2'A H -0.1184 -0.1539 0.8870 0.134 Uiso 0.5 1 calc R U P A 2
C3' C -0.1468(9) -0.1351(5) 0.7646(10) 0.064(5) Uiso 0.5 1 d D . P A 2
H3'A H -0.0964 -0.1434 0.7428 0.077 Uiso 0.5 1 calc R U P A 2
C4' C -0.1952(8) -0.1229(5) 0.7080(9) 0.060(4) Uiso 0.5 1 d D . P A 2
H4'A H -0.1931 -0.1309 0.6495 0.072 Uiso 0.5 1 calc R U P A 2
C5' C -0.2547(9) -0.0949(5) 0.7437(11) 0.097(6) Uiso 0.5 1 d D . P A 2
H5'A H -0.2828 -0.0777 0.7049 0.117 Uiso 0.5 1 calc R U P A 2
C6' C -0.2733(9) -0.0917(5) 0.8309(10) 0.081(6) Uiso 0.5 1 d D . P A 2
H6'A H -0.3157 -0.0751 0.8515 0.097 Uiso 0.5 1 calc R U P A 2
C7 C -0.2375(5) -0.1170(3) 1.0085(7) 0.103(4) Uani 1 1 d . . . . .
H7A H -0.2004 -0.1056 0.9661 0.124 Uiso 0.5 1 d R U P A 1
H7B H -0.2069 -0.1249 1.0595 0.124 Uiso 0.5 1 d R U P A 1
H7C H -0.1868 -0.1108 1.0370 0.124 Uiso 0.5 1 d R U P A 2
H7D H -0.2553 -0.1443 1.0270 0.124 Uiso 0.5 1 d R U P A 2
C8 C -0.2908(5) -0.0429(3) 1.0150(5) 0.049(2) Uani 1 1 d . . . . .
C9 C -0.2251(5) -0.0205(3) 0.9800(5) 0.055(2) Uani 1 1 d . . . . .
H9A H -0.1777 -0.0344 0.9633 0.066 Uiso 1 1 calc R U . . .
C10 C -0.2319(4) 0.0234(3) 0.9702(5) 0.054(2) Uani 1 1 d . . . . .
H10A H -0.1898 0.0390 0.9454 0.065 Uiso 1 1 calc R U . . .
C11 C -0.3036(5) 0.0431(3) 0.9990(5) 0.044(2) Uani 1 1 d . . . . .
C12 C -0.3697(4) 0.0210(3) 1.0321(4) 0.042(2) Uani 1 1 d . . . . .
H12A H -0.4173 0.0348 1.0478 0.051 Uiso 1 1 calc R U . . .
C13 C -0.3632(4) -0.0221(2) 1.0414(5) 0.0379(19) Uani 1 1 d . . . . .
C14 C -0.3743(5) -0.0918(3) 1.0693(6) 0.064(3) Uani 1 1 d . . . . .
C15 C -0.4087(5) -0.1289(3) 1.0987(7) 0.094(4) Uani 1 1 d . . . . .
H15A H -0.3811 -0.1543 1.0951 0.113 Uiso 1 1 calc R U . . .
C16 C -0.4869(5) -0.1262(3) 1.1340(7) 0.090(3) Uani 1 1 d . . . . .
H16A H -0.5121 -0.1505 1.1540 0.108 Uiso 1 1 calc R U . . .
C17 C -0.5278(5) -0.0886(3) 1.1401(6) 0.062(3) Uani 1 1 d . . . . .
C18 C -0.4925(5) -0.0515(2) 1.1089(5) 0.047(2) Uani 1 1 d . . . . .
H18A H -0.5212 -0.0264 1.1108 0.057 Uiso 1 1 calc R U . . .
C19 C -0.4154(5) -0.0527(2) 1.0756(5) 0.047(2) Uani 1 1 d . . . . .
C20 C -0.3497(5) 0.1086(3) 1.0482(6) 0.071(3) Uani 1 1 d . . . . .
H20A H -0.3643 0.0950 1.0999 0.085 Uiso 1 1 calc R U . . .
C21 C -0.3712(5) 0.1512(3) 1.0368(9) 0.084(4) Uani 1 1 d . . . . .
C22 C -0.4185(11) 0.1761(7) 1.0766(15) 0.064(6) Uiso 0.5 1 d . . P B 1
H22A H -0.4450 0.1631 1.1231 0.077 Uiso 0.5 1 calc R U P B 1
C23 C -0.4401(15) 0.2164(9) 1.069(2) 0.086(10) Uiso 0.5 1 d . . P B 1
H23A H -0.4694 0.2312 1.1105 0.103 Uiso 0.5 1 calc R U P B 1
C25 C -0.3708(10) 0.2039(6) 0.9258(13) 0.048(6) Uiso 0.5 1 d . . P B 1
H25A H -0.3571 0.2108 0.8685 0.057 Uiso 0.5 1 calc R U P B 1
C24 C -0.4114(12) 0.2348(7) 0.9840(16) 0.080(8) Uiso 0.5 1 d . . P B 1
H24A H -0.4183 0.2629 0.9692 0.096 Uiso 0.5 1 calc R U P B 1
C22' C -0.4009(10) 0.1720(6) 1.1223(14) 0.067(6) Uiso 0.5 1 d . . P B 2
H22B H -0.4031 0.1577 1.1754 0.081 Uiso 0.5 1 calc R U P B 2
C23' C -0.4239(14) 0.2131(9) 1.1138(17) 0.111(10) Uiso 0.5 1 d . . P B 2
H23B H -0.4388 0.2299 1.1611 0.134 Uiso 0.5 1 calc R U P B 2
C24' C -0.4228(13) 0.2264(7) 1.0344(17) 0.053(6) Uiso 0.5 1 d . . P B 2
H24C H -0.4505 0.2515 1.0262 0.064 Uiso 0.5 1 calc R U P B 2
C25' C -0.3893(14) 0.2109(9) 0.9610(18) 0.085(9) Uiso 0.5 1 d . . P B 2
H25C H -0.3869 0.2277 0.9112 0.102 Uiso 0.5 1 calc R U P B 2
C26 C -0.6376(5) -0.0568(3) 1.2114(6) 0.064(3) Uani 1 1 d . . . . .
H26A H -0.6012 -0.0359 1.2279 0.076 Uiso 1 1 calc R U . . .
C27 C -0.7228(6) -0.0523(3) 1.2331(6) 0.061(3) Uani 1 1 d . . . . .
C28 C -0.7530(6) -0.0205(4) 1.2808(7) 0.080(3) Uani 1 1 d . . . . .
H28A H -0.7194 0.0017 1.2972 0.096 Uiso 1 1 calc R U . . .
C29 C -0.8340(7) -0.0207(4) 1.3055(6) 0.102(4) Uani 1 1 d . . . . .
H29A H -0.8566 0.0011 1.3379 0.122 Uiso 1 1 calc R U . . .
C30 C -0.8815(6) -0.0562(4) 1.2786(7) 0.104(4) Uani 1 1 d . . . . .
H30A H -0.9352 -0.0592 1.2971 0.125 Uiso 1 1 calc R U . . .
C31 C -0.8471(6) -0.0853(4) 1.2262(6) 0.083(3) Uani 1 1 d . . . . .
H31A H -0.8794 -0.1072 1.2060 0.099 Uiso 1 1 calc R U . . .
C32 C -0.2763(8) 0.1969(4) 0.7381(9) 0.137(4) Uani 1 1 d . U . . .
C33 C -0.2764(9) 0.2414(5) 0.6870(10) 0.111(5) Uiso 0.6667 1 d . . P C 1
H33A H -0.2344 0.2414 0.6432 0.167 Uiso 0.6667 1 calc R U P C 1
H33B H -0.3283 0.2456 0.6595 0.167 Uiso 0.6667 1 calc R U P C 1
H33C H -0.2665 0.2637 0.7280 0.167 Uiso 0.6667 1 calc R U P C 1
C33' C -0.2246(16) 0.2207(9) 0.6595(17) 0.089(9) Uiso 0.3333 1 d . . P C 2
H33D H -0.2472 0.2480 0.6496 0.134 Uiso 0.3333 1 calc R U P C 2
H33E H -0.1686 0.2233 0.6766 0.134 Uiso 0.3333 1 calc R U P C 2
H33F H -0.2282 0.2045 0.6066 0.134 Uiso 0.3333 1 calc R U P C 2
C34 C -0.1351(6) 0.1635(3) 0.9661(6) 0.077(3) Uani 1 1 d . . . . .
C35 C -0.0660(6) 0.1810(3) 1.0167(7) 0.133(4) Uani 1 1 d . . . . .
H35A H -0.0527 0.1625 1.0641 0.199 Uiso 1 1 d R U . . .
H35B H -0.0809 0.2080 1.0397 0.199 Uiso 1 1 d R U . . .
H35C H -0.0196 0.1840 0.9789 0.199 Uiso 1 1 d R U . . .
Cl1 Cl 0.0065(4) -0.0564(3) 0.9677(6) 0.106(2) Uani 0.5 1 d . . P . .
O11 O 0.0248(9) -0.0400(12) 1.0521(17) 0.229(13) Uani 0.5 1 d . . P . .
O12 O -0.0493(9) -0.0849(5) 0.9805(13) 0.164(8) Uani 0.5 1 d . . P . .
O13 O 0.0702(8) -0.0749(4) 0.9311(7) 0.093(4) Uani 0.5 1 d . . P . .
O14 O -0.0241(9) -0.0280(10) 0.898(2) 0.274(15) Uani 0.5 1 d . . P . .
Cl2 Cl -0.5000 -0.06588(12) 0.7500 0.0787(12) Uani 1 2 d S T P . .
O21 O -0.5707(5) -0.0443(2) 0.7610(5) 0.147(3) Uani 1 1 d . . . . .
O22' O -0.4897(10) -0.1034(3) 0.7122(9) 0.099(5) Uani 0.5 1 d . . P . .
O22 O -0.4811(8) -0.0729(6) 0.8550(8) 0.109(5) Uani 0.5 1 d . . P . .
Cl3 Cl -0.5000 0.25717(13) 0.7500 0.1044(15) Uani 1 2 d S T P . .
O31 O -0.4758(9) 0.2173(5) 0.7218(10) 0.127(6) Uiso 0.5 1 d . . P D 1
O31' O -0.4298(11) 0.2431(6) 0.6961(12) 0.166(7) Uiso 0.5 1 d . . P D 2
O32 O -0.5377(5) 0.2802(3) 0.6879(6) 0.180(4) Uani 1 1 d . . . . .
Cl4 Cl 1.0000 -0.18958(15) 0.2500 0.140(3) Uani 1 2 d S T P . .
O42 O 1.0000 -0.1488(4) 0.2500 0.220(8) Uani 1 2 d DS T P E .
O43 O 1.0355(17) -0.2190(8) 0.205(2) 0.208(17) Uani 0.5 1 d . . P E .
O41 O 0.9033(19) -0.1996(10) 0.236(3) 0.162(15) Uiso 0.25 1 d D . P E 1
O44 O 0.983(3) -0.178(2) 0.337(3) 0.194(18) Uiso 0.25 1 d . . P E 1
O44' O 0.938(2) -0.1748(14) 0.180(2) 0.136(12) Uiso 0.25 1 d . . P E 2
O41' O 0.933(3) -0.2080(10) 0.295(3) 0.092(15) Uiso 0.25 1 d D . P E 2

loop_
_atom_site_aniso_label
_atom_site_aniso_U_11
_atom_site_aniso_U_22
_atom_site_aniso_U_33
_atom_site_aniso_U_23
_atom_site_aniso_U_13
_atom_site_aniso_U_12
Ni1 0.0511(6) 0.0612(8) 0.0887(9) 0.0313(8) -0.0161(7) -0.0237(7)
N1 0.058(5) 0.028(4) 0.107(6) -0.011(4) -0.027(5) 0.004(4)
N2 0.045(4) 0.045(5) 0.066(5) 0.015(4) 0.012(4) -0.009(4)
N3 0.046(5) 0.035(5) 0.164(9) 0.007(6) -0.027(5) -0.002(4)
N4 0.048(5) 0.057(6) 0.096(7) 0.025(5) -0.024(4) -0.018(5)
N5 0.048(5) 0.088(6) 0.060(5) 0.023(4) -0.013(4) -0.027(5)
N6 0.131(6) 0.109(6) 0.125(7) 0.051(5) -0.048(5) -0.048(6)
N7 0.058(5) 0.074(6) 0.066(6) 0.011(4) -0.009(4) -0.026(4)
C7 0.052(6) 0.055(7) 0.202(12) -0.019(7) -0.049(6) 0.017(5)
C8 0.059(6) 0.045(6) 0.042(6) -0.002(5) -0.010(5) -0.003(6)
C9 0.047(5) 0.073(7) 0.045(6) -0.011(5) -0.006(4) 0.012(5)
C10 0.044(5) 0.063(7) 0.056(6) 0.004(5) 0.006(4) 0.004(5)
C11 0.040(5) 0.046(6) 0.047(5) 0.009(5) 0.001(4) 0.003(5)
C12 0.042(5) 0.053(6) 0.031(5) 0.001(4) 0.002(4) 0.009(5)
C13 0.042(5) 0.032(5) 0.040(5) 0.002(4) -0.007(4) -0.004(4)
C14 0.041(5) 0.036(6) 0.115(8) -0.012(6) -0.015(5) -0.007(5)
C15 0.061(6) 0.034(6) 0.188(11) 0.024(7) -0.048(7) -0.006(6)
C16 0.059(6) 0.039(6) 0.172(11) 0.031(7) -0.036(7) -0.013(6)
C17 0.040(5) 0.063(7) 0.083(7) 0.026(6) -0.032(5) -0.010(5)
C18 0.057(5) 0.034(5) 0.050(6) 0.012(4) -0.015(5) -0.009(4)
C19 0.047(5) 0.035(5) 0.059(6) 0.004(5) -0.008(4) -0.007(5)
C20 0.090(7) 0.039(6) 0.084(8) 0.018(6) 0.019(6) -0.020(5)
C21 0.061(7) 0.033(7) 0.157(13) -0.001(8) 0.024(7) -0.013(5)
C26 0.052(7) 0.075(8) 0.064(7) 0.047(6) -0.015(5) -0.036(6)
C27 0.049(7) 0.078(8) 0.056(7) 0.018(6) -0.020(5) -0.015(6)
C28 0.058(8) 0.115(10) 0.068(8) 0.018(7) -0.024(6) -0.004(7)
C29 0.079(8) 0.166(13) 0.061(8) -0.013(8) -0.027(7) -0.005(9)
C30 0.067(8) 0.167(13) 0.079(9) -0.021(8) -0.006(7) -0.011(9)
C31 0.052(7) 0.129(10) 0.067(8) -0.009(7) -0.004(6) -0.026(7)
C32 0.141(5) 0.133(6) 0.137(6) 0.019(4) -0.024(4) -0.023(4)
C34 0.076(8) 0.088(8) 0.067(8) 0.016(6) -0.003(6) -0.024(6)
C35 0.102(8) 0.153(11) 0.144(10) -0.002(9) -0.037(7) -0.071(8)
Cl1 0.043(4) 0.160(7) 0.116(6) -0.003(6) 0.003(4) 0.016(4)
O11 0.053(11) 0.44(5) 0.19(2) 0.05(3) 0.018(13) 0.063(17)
O12 0.077(11) 0.081(12) 0.34(3) -0.007(13) -0.003(13) 0.005(9)
O13 0.118(11) 0.090(10) 0.072(10) -0.004(7) 0.019(8) 0.041(9)
O14 0.052(11) 0.30(3) 0.47(4) 0.20(4) 0.000(17) -0.017(14)
Cl2 0.075(3) 0.052(3) 0.109(4) 0.000 0.031(3) 0.000
O21 0.163(7) 0.164(8) 0.115(6) 0.028(6) 0.030(5) 0.086(6)
O22' 0.149(13) 0.040(7) 0.107(19) -0.051(8) 0.025(14) 0.010(10)
O22 0.118(11) 0.166(16) 0.043(11) 0.017(9) 0.012(8) 0.054(11)
Cl3 0.100(3) 0.054(3) 0.160(5) 0.000 -0.051(3) 0.000
O32 0.239(10) 0.100(7) 0.201(10) 0.023(6) -0.083(7) 0.060(6)
Cl4 0.207(6) 0.046(3) 0.165(6) 0.000 0.128(6) 0.000
O42 0.135(11) 0.056(9) 0.47(3) 0.000 0.069(15) 0.000
O43 0.20(4) 0.17(2) 0.26(3) -0.14(2) -0.01(2) 0.09(3)

loop_
_atom_type_symbol
_atom_type_description
_atom_type_scat_dispersion_real
_atom_type_scat_dispersion_imag
_atom_type_scat_source
C C 0.0033 0.0016 'International Tables Vol C Tables 4.2.6.8 and 6.1.1.4'
H H 0.0000 0.0000 'International Tables Vol C Tables 4.2.6.8 and 6.1.1.4'
N N 0.0061 0.0033 'International Tables Vol C Tables 4.2.6.8 and 6.1.1.4'
O O 0.0106 0.0060 'International Tables Vol C Tables 4.2.6.8 and 6.1.1.4'
Cl Cl 0.1484 0.1585 'International Tables Vol C Tables 4.2.6.8 and 6.1.1.4'
Ni Ni 0.3393 1.1124 'International Tables Vol C Tables 4.2.6.8 and 6.1.1.4'

loop_
_geom_angle_atom_site_label_1
_geom_angle_atom_site_label_2
_geom_angle_atom_site_label_3
_geom_angle
_geom_angle_site_symmetry_1
_geom_angle_site_symmetry_3
N6 Ni1 N7 89.5(3) . .
N6 Ni1 N5 89.1(3) . 5_457
N7 Ni1 N5 92.4(3) . 5_457
N6 Ni1 N3 91.7(4) . .
N7 Ni1 N3 87.4(3) . .
N5 Ni1 N3 179.1(3) 5_457 .
N6 Ni1 N4 100.0(3) . 5_457
N7 Ni1 N4 167.6(3) . 5_457
N5 Ni1 N4 80.0(3) 5_457 5_457
N3 Ni1 N4 100.1(3) . 5_457
N6 Ni1 N2 170.9(4) . .
N7 Ni1 N2 90.6(2) . .
N5 Ni1 N2 100.0(3) 5_457 .
N3 Ni1 N2 79.1(3) . .
N4 Ni1 N2 81.4(3) 5_457 .
C14 N1 C8 108.8(7) . .
C14 N1 C7 128.0(7) . .
C8 N1 C7 123.1(8) . .
C20 N2 C11 117.1(7) . .
C20 N2 Ni1 110.2(6) . .
C11 N2 Ni1 130.8(6) . .
C25 N3 C21 128.8(13) . .
C21 N3 C25' 103.5(14) . .
C25 N3 Ni1 116.9(12) . .
C21 N3 Ni1 114.3(7) . .
C25' N3 Ni1 142.2(14) . .
C26 N4 C17 118.2(8) . .
C26 N4 Ni1 110.8(6) . 5_457
C17 N4 Ni1 128.1(6) . 5_457
C31 N5 C27 118.2(9) . .
C31 N5 Ni1 128.9(7) . 5_457
C27 N5 Ni1 112.9(7) . 5_457
C32 N6 Ni1 167.8(10) . .
C34 N7 Ni1 171.8(8) . .
C2 C1 C6 114.5(14) . .
C2 C1 C7 122.4(12) . .
C6 C1 C7 120.9(12) . .
C3 C2 C1 117.7(15) . .
C4 C3 C2 114.0(14) . .
C3 C4 C5 139.9(14) . .
C4 C5 C6 105.1(12) . .
C1 C6 C5 123.6(13) . .
C6' C1' C2' 121.0(15) . .
C6' C1' C7 123.1(12) . .
C2' C1' C7 115.8(11) . .
C3' C2' C1' 112.5(15) . .
C4' C3' C2' 131.5(16) . .
C3' C4' C5' 111.7(15) . .
C6' C5' C4' 124.7(16) . .
C5' C6' C1' 114.8(15) . .
C1 C7 N1 108.0(8) . .
N1 C7 C1' 108.2(7) . .
N1 C8 C9 130.7(9) . .
N1 C8 C13 108.2(8) . .
C9 C8 C13 121.1(8) . .
C8 C9 C10 119.0(7) . .
C11 C10 C9 118.4(8) . .
C12 C11 C10 122.8(8) . .
C12 C11 N2 119.3(7) . .
C10 C11 N2 117.8(7) . .
C11 C12 C13 118.8(7) . .
C12 C13 C19 133.0(8) . .
C12 C13 C8 119.8(7) . .
C19 C13 C8 107.1(7) . .
N1 C14 C15 129.0(9) . .
N1 C14 C19 108.8(8) . .
C15 C14 C19 122.2(8) . .
C14 C15 C16 116.5(9) . .
C17 C16 C15 122.0(8) . .
C16 C17 C18 120.6(8) . .
C16 C17 N4 118.5(8) . .
C18 C17 N4 120.5(8) . .
C19 C18 C17 119.1(8) . .
C18 C19 C13 133.4(8) . .
C18 C19 C14 119.4(8) . .
C13 C19 C14 107.1(8) . .
N2 C20 C21 121.7(9) . .
C22 C21 N3 109.3(15) . .
C22 C21 C20 134.1(15) . .
N3 C21 C20 114.4(10) . .
N3 C21 C22' 132.5(12) . .
C20 C21 C22' 112.8(12) . .
C21 C22 C23 136(2) . .
C22 C23 C24 112(2) . .
N3 C25 C24 118.2(16) . .
C23 C24 C25 113.3(19) . .
C23' C22' C21 114.8(19) . .
C24' C23' C22' 114(2) . .
C23' C24' C25' 132(3) . .
C24' C25' N3 121(2) . .
N4 C26 C27 121.5(9) . .
C28 C27 N5 122.5(9) . .
C28 C27 C26 123.8(10) . .
N5 C27 C26 113.7(10) . .
C27 C28 C29 119.9(11) . .
C28 C29 C30 116.6(11) . .
C31 C30 C29 119.0(10) . .
N5 C31 C30 123.4(10) . .
N6 C32 C33 169.4(16) . .
N6 C32 C33' 149.3(17) . .
N7 C34 C35 177.7(11) . .
O12 Cl1 O13 107.9(11) . .
O12 Cl1 O11 105.5(16) . .
O13 Cl1 O11 112.2(11) . .
O12 Cl1 O14 107.1(12) . .
O13 Cl1 O14 103.6(14) . .
O11 Cl1 O14 119.9(16) . .
O22' Cl2 O22' 53.4(12) 3_456 .
O22' Cl2 O21 107.0(7) 3_456 .
O22' Cl2 O21 127.9(8) . .
O22' Cl2 O21 127.9(8) 3_456 3_456
O22' Cl2 O21 107.0(7) . 3_456
O21 Cl2 O21 119.1(8) . 3_456
O22' Cl2 O22 105.9(11) 3_456 3_456
O22' Cl2 O22 58.9(7) . 3_456
O21 Cl2 O22 91.6(7) . 3_456
O21 Cl2 O22 96.3(5) 3_456 3_456
O22' Cl2 O22 58.8(7) 3_456 .
O22' Cl2 O22 105.9(11) . .
O21 Cl2 O22 96.3(5) . .
O21 Cl2 O22 91.6(7) 3_456 .
O22 Cl2 O22 164.4(13) 3_456 .
O22' O22' Cl2 63.3(6) 3_456 .
O22' O22' O22 124.7(15) 3_456 3_456
Cl2 O22' O22 71.0(8) . 3_456
O22' O22 Cl2 50.1(6) 3_456 .
O32 Cl3 O32 114.0(8) 3_456 .
O32 Cl3 O31 114.1(8) 3_456 3_456
O32 Cl3 O31 125.5(8) . 3_456
O32 Cl3 O31 125.5(8) 3_456 .
O32 Cl3 O31 114.1(8) . .
O31 Cl3 O31 49.5(11) 3_456 .
O32 Cl3 O31' 101.4(8) 3_456 .
O32 Cl3 O31' 97.5(8) . .
O32 Cl3 O31' 97.5(8) 3_456 3_456
O32 Cl3 O31' 101.4(8) . 3_456
O31' Cl3 O31' 144.9(16) . 3_456
O31 O31 Cl3 65.3(5) 3_456 .
O42 Cl4 O43 136.4(17) . 3_755
O42 Cl4 O43 136.4(17) . .
O43 Cl4 O43 87(3) 3_755 .
O42 Cl4 O44 75(3) . .
O43 Cl4 O44 67(3) 3_755 .
O43 Cl4 O44 141(3) . .
O42 Cl4 O44 75(3) . 3_755
O43 Cl4 O44 141(3) 3_755 3_755
O43 Cl4 O44 67(3) . 3_755
O44 Cl4 O44 150(5) . 3_755
O42 Cl4 O41' 114.4(18) . .
O43 Cl4 O41' 26(3) 3_755 .
O43 Cl4 O41' 107.5(16) . .
O42 Cl4 O41' 114.4(18) . 3_755
O43 Cl4 O41' 107.5(16) 3_755 3_755
O43 Cl4 O41' 26(3) . 3_755
O41' Cl4 O41' 131(4) . 3_755
O42 Cl4 O44' 72.3(16) . .
O43 Cl4 O44' 107(2) 3_755 .
O43 Cl4 O44' 99(2) . .
O41' Cl4 O44' 87(3) . .
O41' Cl4 O44' 107(2) 3_755 .
O42 Cl4 O44' 72.3(16) . 3_755
O43 Cl4 O44' 99(2) 3_755 3_755
O43 Cl4 O44' 107(2) . 3_755
O41' Cl4 O44' 107(2) . 3_755
O41' Cl4 O44' 87(3) 3_755 3_755
O44' Cl4 O44' 145(3) . 3_755
O42 Cl4 O41 101.2(13) . 3_755
O43 Cl4 O41 103(2) 3_755 3_755
O43 Cl4 O41 60(2) . 3_755
O44 Cl4 O41 97(2) . 3_755
O44 Cl4 O41 89(2) 3_755 3_755
O42 Cl4 O41 101.2(13) . .
O43 Cl4 O41 60(2) 3_755 .
O43 Cl4 O41 103(2) . .
O44 Cl4 O41 89(2) . .
O44 Cl4 O41 97(2) 3_755 .
O41 Cl4 O41 158(3) 3_755 .
Cl4 O42 O44 55(2) . 3_755
Cl4 O42 O44 55(2) . .
O44 O42 O44 111(4) 3_755 .
Cl4 O42 O44' 60.7(15) . .
Cl4 O42 O44' 60.7(15) . 3_755
O44' O42 O44' 121(3) . 3_755
O41' O43 Cl4 88(4) 3_755 .
Cl4 O43 O41 71.5(17) . 3_755
Cl4 O43 O44 60(2) . 3_755
O41 O43 O44 92(3) 3_755 3_755
O43 O41 Cl4 48.9(13) 3_755 .
Cl4 O44 O43 53(2) . 3_755
Cl4 O44 O42 49.7(18) . .
O43 O44 O42 101(3) 3_755 .
Cl4 O44' O42 47.0(11) . .
O43 O41' Cl4 66(4) 3_755 .

loop_
_geom_bond_atom_site_label_1
_geom_bond_atom_site_label_2
_geom_bond_distance
_geom_bond_site_symmetry_2
Ni1 N6 2.013(9) .
Ni1 N7 2.048(7) .
Ni1 N5 2.062(8) 5_457
Ni1 N3 2.069(8) .
Ni1 N4 2.094(7) 5_457
Ni1 N2 2.103(6) .
N1 C14 1.365(9) .
N1 C8 1.385(9) .
N1 C7 1.481(9) .
N2 C20 1.310(9) .
N2 C11 1.436(9) .
N3 C25 1.314(19) .
N3 C21 1.332(11) .
N3 C25' 1.53(3) .
N4 C26 1.282(10) .
N4 C17 1.439(9) .
N4 Ni1 2.094(7) 5_457
N5 C31 1.308(9) .
N5 C27 1.370(10) .
N5 Ni1 2.062(8) 5_457
N6 C32 1.121(12) .
N7 C34 1.119(9) .
C1 C2 1.423(15) .
C1 C6 1.428(13) .
C1 C7 1.429(14) .
C2 C3 1.394(14) .
C3 C4 1.245(12) .
C4 C5 1.271(13) .
C5 C6 1.491(13) .
C1' C6' 1.395(14) .
C1' C2' 1.459(14) .
C1' C7 1.880(16) .
C2' C3' 1.345(14) .
C3' C4' 1.237(13) .
C4' C5' 1.431(14) .
C5' C6' 1.369(14) .
C8 C9 1.398(9) .
C8 C13 1.420(9) .
C9 C10 1.414(10) .
C10 C11 1.404(9) .
C11 C12 1.390(9) .
C12 C13 1.385(9) .
C13 C19 1.399(9) .
C14 C15 1.387(10) .
C14 C19 1.421(10) .
C15 C16 1.394(11) .
C16 C17 1.377(10) .
C17 C18 1.401(9) .
C18 C19 1.364(9) .
C20 C21 1.414(12) .
C21 C22 1.27(2) .
C21 C22' 1.54(2) .
C22 C23 1.34(3) .
C23 C24 1.49(3) .
C25 C24 1.49(3) .
C22' C23' 1.37(3) .
C23' C24' 1.28(3) .
C24' C25' 1.34(3) .
C26 C27 1.445(11) .
C27 C28 1.343(11) .
C28 C29 1.382(11) .
C29 C30 1.436(13) .
C30 C31 1.348(12) .
C32 C33 1.619(17) .
C32 C33' 1.65(3) .
C34 C35 1.482(11) .
Cl1 O12 1.305(15) .
Cl1 O13 1.324(12) .
Cl1 O11 1.42(3) .
Cl1 O14 1.48(2) .
Cl2 O22' 1.338(10) 3_456
Cl2 O22' 1.338(10) .
Cl2 O21 1.360(7) .
Cl2 O21 1.360(7) 3_456
Cl2 O22 1.648(13) 3_456
Cl2 O22 1.648(13) .
O22' O22' 1.20(3) 3_456
O22' O22 1.492(18) 3_456
O22 O22' 1.492(18) 3_456
Cl3 O32 1.350(7) 3_456
Cl3 O32 1.350(7) .
Cl3 O31 1.401(14) 3_456
Cl3 O31 1.401(14) .
Cl3 O31' 1.486(19) .
Cl3 O31' 1.486(19) 3_456
O31 O31 1.17(3) 3_456
Cl4 O42 1.301(11) .
Cl4 O43 1.298(17) 3_755
Cl4 O43 1.298(17) .
Cl4 O44 1.40(5) .
Cl4 O44 1.40(5) 3_755
Cl4 O41' 1.42(3) .
Cl4 O41' 1.42(3) 3_755
Cl4 O44' 1.55(3) .
Cl4 O44' 1.55(3) 3_755
Cl4 O41 1.63(3) 3_755
Cl4 O41 1.63(3) .
O42 O44 1.65(6) 3_755
O42 O44 1.65(6) .
O42 O44' 1.69(4) .
O42 O44' 1.69(4) 3_755
O43 O41' 0.62(7) 3_755
O43 O41 1.49(5) 3_755
O43 O44 1.48(6) 3_755
O41 O43 1.49(5) 3_755
O44 O43 1.48(6) 3_755
O41' O43 0.62(7) 3_755
